data_1502542
loop_
_publ_author_name
'Alajarin, Mateo'
'Lopez-Leonardo, Carmen'
'Raja, Rosalia'
'Orenes, Raul-Angel'

_publ_section_title
;
 Insertion of benzynes into the P&#x2550;N Bond of
 P-alkenyl(alkynyl)-\l5-phosphazenes.
;
_journal_issue 20
_journal_name_full 'Organic letters'
_journal_page_first 5668
_journal_page_last 5671
_journal_paper_doi 10.1021/ol202395s
_journal_volume 13
_journal_year 2011
_chemical_formula_sum 'C35 H27 Cl3 F3 N2 O5 P S'
_chemical_formula_weight 781.97
_chemical_name_systematic
; 
 ? 
;
_space_group_IT_number 14
_symmetry_cell_setting monoclinic
_symmetry_space_group_name_Hall '-P 2ybc'
_symmetry_space_group_name_H-M 'P 1 21/c 1'
_atom_sites_solution_hydrogens geom
_atom_sites_solution_primary direct
_atom_sites_solution_secondary difmap
_audit_creation_method SHELXL-97
_cell_angle_alpha 90.00
_cell_angle_beta 96.348(2)
_cell_angle_gamma 90.00
_cell_formula_units_Z 4
_cell_length_a 10.6951(8)
_cell_length_b 13.5333(11)
_cell_length_c 23.7192(17)
_cell_measurement_reflns_used 9610
_cell_measurement_temperature 100(2)
_cell_measurement_theta_max 28.48
_cell_measurement_theta_min 2.29
_cell_volume 3412.1(4)
_computing_cell_refinement 'Bruker SAINT'
_computing_data_collection 'Bruker SMART'
_computing_data_reduction 'Bruker SAINT'
_computing_molecular_graphics 'Bruker SHELXTL'
_computing_publication_material 'Bruker SHELXTL'
_computing_structure_refinement 'SHELXL-97 (Sheldrick, 1997)'
_computing_structure_solution 'SHELXS-97 (Sheldrick, 1990)'
_diffrn_ambient_temperature 100(2)
_diffrn_detector_area_resol_mean 8.26
_diffrn_measured_fraction_theta_full 1.000
_diffrn_measured_fraction_theta_max 0.940
_diffrn_measurement_device_type 'Bruker SMART APEX CCD'
_diffrn_measurement_method \w-scan
_diffrn_radiation_monochromator graphite
_diffrn_radiation_source 'fine-focus sealed tube'
_diffrn_radiation_type MoK\a
_diffrn_radiation_wavelength 0.71073
_diffrn_reflns_av_R_equivalents 0.0243
_diffrn_reflns_av_sigmaI/netI 0.0199
_diffrn_reflns_limit_h_max 14
_diffrn_reflns_limit_h_min -14
_diffrn_reflns_limit_k_max 18
_diffrn_reflns_limit_k_min -18
_diffrn_reflns_limit_l_max 32
_diffrn_reflns_limit_l_min -32
_diffrn_reflns_number 41180
_diffrn_reflns_theta_full 26.00
_diffrn_reflns_theta_max 28.75
_diffrn_reflns_theta_min 1.73
_exptl_absorpt_coefficient_mu 0.440
_exptl_absorpt_correction_T_max 0.9172
_exptl_absorpt_correction_T_min 0.8414
_exptl_absorpt_correction_type multi-scan
_exptl_absorpt_process_details SADABS
_exptl_crystal_colour colourless
_exptl_crystal_density_diffrn 1.522
_exptl_crystal_density_method 'not measured'
_exptl_crystal_description block
_exptl_crystal_F_000 1600
_exptl_crystal_size_max 0.29
_exptl_crystal_size_mid 0.24
_exptl_crystal_size_min 0.20
_refine_diff_density_max 0.666
_refine_diff_density_min -0.982
_refine_diff_density_rms 0.083
_refine_ls_extinction_method none
_refine_ls_goodness_of_fit_ref 1.049
_refine_ls_hydrogen_treatment 'Me rigid, others riding'
_refine_ls_matrix_type full
_refine_ls_number_parameters 452
_refine_ls_number_reflns 8332
_refine_ls_number_restraints 0
_refine_ls_restrained_S_all 1.049
_refine_ls_R_factor_all 0.0471
_refine_ls_R_factor_gt 0.0435
_refine_ls_shift/su_max 0.002
_refine_ls_shift/su_mean 0.000
_refine_ls_structure_factor_coef Fsqd
_refine_ls_weighting_details 'calc w=1/[\s^2^(Fo^2^)+(0.0725P)^2^+3.1209P] where P=(Fo^2^+2Fc^2^)/3'
_refine_ls_weighting_scheme calc
_refine_ls_wR_factor_gt 0.1205
_refine_ls_wR_factor_ref 0.1234
_reflns_number_gt 7657
_reflns_number_total 8332
_reflns_threshold_expression >2sigma(I)
_cod_data_source_file ol202395s_si_001.cif
_cod_data_source_block virr125s_compound_6c
_cod_depositor_comments
;
The following automatic conversions were performed:

'_symmetry_cell_setting' value 'Monoclinic' changed to 'monoclinic'
according to /home/saulius/struct/CIF-dictionaries/cif_core.dic
dictionary named 'cif_core.dic' version 2.4.1 from 2010-06-29.

Automatic conversion script
Id: cif_fix_values 1715 2011-07-08 13:25:40Z adriana 
;
_cod_original_sg_symbol_H-M 'P 21/c'
_cod_database_code 1502542

loop_
_symmetry_equiv_pos_as_xyz
'x, y, z'
'-x, y+1/2, -z+1/2'
'-x, -y, -z'
'x, -y-1/2, z-1/2'

loop_
_atom_site_label
_atom_site_type_symbol
_atom_site_fract_x
_atom_site_fract_y
_atom_site_fract_z
_atom_site_U_iso_or_equiv
_atom_site_adp_type
_atom_site_occupancy
_atom_site_symmetry_multiplicity
_atom_site_calc_flag
_atom_site_refinement_flags
P1 P 0.29781(4) 0.09923(3) 0.153750(17) 0.01061(10) Uani 1 1 d .
N1 N 0.57500(13) 0.12475(11) 0.20896(6) 0.0120(3) Uani 1 1 d .
N2 N 1.02475(13) 0.06817(11) 0.26154(6) 0.0149(3) Uani 1 1 d .
O1 O 1.02588(12) 0.00854(10) 0.22254(6) 0.0199(3) Uani 1 1 d .
O2 O 1.11477(12) 0.08143(11) 0.29774(6) 0.0212(3) Uani 1 1 d .
C1 C 0.42439(15) 0.15644(12) 0.12423(7) 0.0116(3) Uani 1 1 d .
C2 C 0.39991(16) 0.19740(13) 0.06965(7) 0.0152(3) Uani 1 1 d .
H2 H 0.3186 0.1902 0.0495 0.018 Uiso 1 1 calc R
C3 C 0.49124(17) 0.24775(13) 0.04475(7) 0.0164(3) Uani 1 1 d .
H3 H 0.4737 0.2753 0.0079 0.020 Uiso 1 1 calc R
C4 C 0.61028(17) 0.25737(14) 0.07499(8) 0.0176(3) Uani 1 1 d .
H4 H 0.6739 0.2926 0.0585 0.021 Uiso 1 1 calc R
C5 C 0.63743(16) 0.21666(13) 0.12843(7) 0.0157(3) Uani 1 1 d .
H5 H 0.7195 0.2236 0.1479 0.019 Uiso 1 1 calc R
C6 C 0.54447(15) 0.16490(12) 0.15441(7) 0.0120(3) Uani 1 1 d .
C7 C 0.36466(15) 0.06537(12) 0.22100(7) 0.0122(3) Uani 1 1 d .
H7 H 0.3125 0.0353 0.2460 0.015 Uiso 1 1 calc R
C8 C 0.48811(15) 0.07980(12) 0.23953(7) 0.0115(3) Uani 1 1 d .
C11 C 0.24482(15) -0.00506(12) 0.11071(7) 0.0125(3) Uani 1 1 d .
C12 C 0.11887(16) -0.03260(13) 0.09832(7) 0.0152(3) Uani 1 1 d .
H12 H 0.0540 0.0065 0.1112 0.018 Uiso 1 1 calc R
C13 C 0.08950(17) -0.11806(14) 0.06684(8) 0.0187(4) Uani 1 1 d .
H13 H 0.0040 -0.1364 0.0574 0.022 Uiso 1 1 calc R
C14 C 0.18455(19) -0.17648(15) 0.04928(8) 0.0224(4) Uani 1 1 d .
H14 H 0.1638 -0.2347 0.0279 0.027 Uiso 1 1 calc R
C15 C 0.30973(18) -0.15039(15) 0.06271(9) 0.0224(4) Uani 1 1 d .
H15 H 0.3744 -0.1913 0.0511 0.027 Uiso 1 1 calc R
C16 C 0.34029(17) -0.06447(13) 0.09309(8) 0.0172(3) Uani 1 1 d .
H16 H 0.4259 -0.0460 0.1019 0.021 Uiso 1 1 calc R
C21 C 0.17324(15) 0.18737(12) 0.15825(7) 0.0130(3) Uani 1 1 d .
C22 C 0.08016(16) 0.20545(13) 0.11339(8) 0.0164(3) Uani 1 1 d .
H22 H 0.0771 0.1675 0.0796 0.020 Uiso 1 1 calc R
C23 C -0.00802(17) 0.27942(14) 0.11865(8) 0.0199(4) Uani 1 1 d .
H23 H -0.0717 0.2918 0.0883 0.024 Uiso 1 1 calc R
C24 C -0.00363(17) 0.33539(14) 0.16803(9) 0.0199(4) Uani 1 1 d .
H24 H -0.0647 0.3854 0.1714 0.024 Uiso 1 1 calc R
C25 C 0.08972(17) 0.31832(13) 0.21244(8) 0.0177(3) Uani 1 1 d .
H25 H 0.0930 0.3570 0.2460 0.021 Uiso 1 1 calc R
C26 C 0.17834(16) 0.24451(13) 0.20766(7) 0.0147(3) Uani 1 1 d .
H26 H 0.2424 0.2328 0.2380 0.018 Uiso 1 1 calc R
C31 C 0.53489(15) 0.04627(12) 0.29826(7) 0.0122(3) Uani 1 1 d .
C32 C 0.48403(17) 0.08835(14) 0.34431(8) 0.0184(3) Uani 1 1 d .
H32 H 0.4197 0.1368 0.3382 0.022 Uiso 1 1 calc R
C33 C 0.52745(19) 0.05935(15) 0.39919(8) 0.0223(4) Uani 1 1 d .
H33 H 0.4942 0.0893 0.4306 0.027 Uiso 1 1 calc R
C34 C 0.61920(18) -0.01324(15) 0.40840(8) 0.0210(4) Uani 1 1 d .
H34 H 0.6490 -0.0327 0.4460 0.025 Uiso 1 1 calc R
C35 C 0.66714(17) -0.05728(13) 0.36255(8) 0.0180(3) Uani 1 1 d .
H35 H 0.7285 -0.1080 0.3688 0.022 Uiso 1 1 calc R
C36 C 0.62616(16) -0.02777(13) 0.30745(7) 0.0137(3) Uani 1 1 d .
H36 H 0.6599 -0.0577 0.2762 0.016 Uiso 1 1 calc R
C41 C 0.69412(15) 0.15408(12) 0.23918(7) 0.0122(3) Uani 1 1 d .
C42 C 0.79999(15) 0.09684(12) 0.23435(7) 0.0122(3) Uani 1 1 d .
H42 H 0.7965 0.0395 0.2111 0.015 Uiso 1 1 calc R
C43 C 0.91111(15) 0.12731(13) 0.26498(7) 0.0134(3) Uani 1 1 d .
C44 C 0.91993(16) 0.21183(14) 0.29840(7) 0.0166(3) Uani 1 1 d .
H44 H 0.9973 0.2302 0.3193 0.020 Uiso 1 1 calc R
C45 C 0.81316(17) 0.26837(13) 0.30035(8) 0.0176(3) Uani 1 1 d .
H45 H 0.8182 0.3274 0.3221 0.021 Uiso 1 1 calc R
C46 C 0.69778(16) 0.24095(13) 0.27109(8) 0.0156(3) Uani 1 1 d .
C47 C 0.58229(18) 0.30263(14) 0.27392(9) 0.0236(4) Uani 1 1 d .
H47A H 0.5409 0.3137 0.2355 0.028 Uiso 1 1 calc R
H47B H 0.6060 0.3663 0.2917 0.028 Uiso 1 1 calc R
H47C H 0.5244 0.2682 0.2965 0.028 Uiso 1 1 calc R
C51 C 0.26888(16) 0.04514(13) 0.92843(8) 0.0164(3) Uani 1 1 d .
F1 F 0.21651(11) 0.07631(9) 0.97397(5) 0.0234(2) Uani 1 1 d .
F2 F 0.19390(11) -0.02564(9) 0.90376(5) 0.0255(3) Uani 1 1 d .
F3 F 0.37851(11) 0.00333(9) 0.94674(6) 0.0285(3) Uani 1 1 d .
S1 S 0.28812(4) 0.14668(3) 0.878980(18) 0.01498(10) Uani 1 1 d .
O3 O 0.16181(13) 0.18432(12) 0.86692(7) 0.0288(3) Uani 1 1 d .
O4 O 0.37473(14) 0.21219(11) 0.91117(6) 0.0266(3) Uani 1 1 d .
O5 O 0.33714(15) 0.09735(11) 0.83210(6) 0.0272(3) Uani 1 1 d .
C52 C 0.1118(2) 0.39606(15) 0.93113(8) 0.0235(4) Uani 1 1 d .
H52 H 0.1306 0.3479 0.9012 0.028 Uiso 1 1 calc R
Cl1 Cl 0.12741(6) 0.33693(4) 0.99757(2) 0.03105(13) Uani 1 1 d .
Cl2 Cl -0.04604(5) 0.43831(4) 0.91649(2) 0.03271(13) Uani 1 1 d .
Cl3 Cl 0.21595(5) 0.49732(4) 0.93135(2) 0.03227(13) Uani 1 1 d .

loop_
_atom_site_aniso_label
_atom_site_aniso_U_11
_atom_site_aniso_U_22
_atom_site_aniso_U_33
_atom_site_aniso_U_23
_atom_site_aniso_U_13
_atom_site_aniso_U_12
P1 0.00897(19) 0.0110(2) 0.0116(2) 0.00041(14) -0.00015(14) 0.00004(14)
N1 0.0100(6) 0.0127(6) 0.0128(6) 0.0002(5) -0.0011(5) -0.0018(5)
N2 0.0114(6) 0.0170(7) 0.0165(7) 0.0043(6) 0.0025(5) -0.0011(5)
O1 0.0177(6) 0.0200(6) 0.0226(7) -0.0029(5) 0.0045(5) 0.0011(5)
O2 0.0110(6) 0.0307(7) 0.0209(6) 0.0020(5) -0.0024(5) 0.0003(5)
C1 0.0111(7) 0.0111(7) 0.0126(7) 0.0000(6) 0.0013(6) -0.0005(6)
C2 0.0151(8) 0.0168(8) 0.0130(8) 0.0001(6) -0.0015(6) 0.0002(6)
C3 0.0186(8) 0.0180(8) 0.0125(7) 0.0023(6) 0.0012(6) -0.0005(6)
C4 0.0169(8) 0.0183(8) 0.0180(8) 0.0017(7) 0.0041(7) -0.0039(6)
C5 0.0128(7) 0.0171(8) 0.0169(8) 0.0000(6) 0.0005(6) -0.0042(6)
C6 0.0129(7) 0.0105(7) 0.0123(7) -0.0010(6) 0.0010(6) -0.0004(6)
C7 0.0115(7) 0.0132(7) 0.0117(7) 0.0018(6) 0.0006(6) 0.0010(6)
C8 0.0129(7) 0.0092(7) 0.0123(7) -0.0016(6) 0.0014(6) 0.0015(6)
C11 0.0125(7) 0.0131(8) 0.0116(7) 0.0006(6) 0.0003(6) -0.0015(6)
C12 0.0123(7) 0.0179(8) 0.0150(8) 0.0014(6) -0.0004(6) -0.0004(6)
C13 0.0159(8) 0.0210(9) 0.0186(8) -0.0015(7) -0.0007(6) -0.0051(7)
C14 0.0253(9) 0.0207(9) 0.0215(9) -0.0083(7) 0.0041(7) -0.0052(7)
C15 0.0202(9) 0.0209(9) 0.0276(10) -0.0086(8) 0.0092(7) -0.0004(7)
C16 0.0140(8) 0.0189(9) 0.0191(8) -0.0016(7) 0.0035(6) -0.0014(6)
C21 0.0111(7) 0.0114(7) 0.0168(8) 0.0026(6) 0.0024(6) 0.0005(6)
C22 0.0158(8) 0.0166(8) 0.0163(8) 0.0016(6) -0.0004(6) 0.0019(6)
C23 0.0151(8) 0.0205(9) 0.0236(9) 0.0050(7) -0.0003(7) 0.0029(7)
C24 0.0171(8) 0.0157(8) 0.0279(10) 0.0044(7) 0.0066(7) 0.0048(6)
C25 0.0199(8) 0.0145(8) 0.0198(8) 0.0006(6) 0.0070(7) 0.0005(7)
C26 0.0141(7) 0.0135(8) 0.0166(8) 0.0020(6) 0.0020(6) -0.0013(6)
C31 0.0111(7) 0.0123(7) 0.0128(7) -0.0002(6) -0.0007(6) -0.0014(6)
C32 0.0198(8) 0.0189(8) 0.0167(8) -0.0016(7) 0.0026(7) 0.0049(7)
C33 0.0273(10) 0.0255(10) 0.0144(8) -0.0026(7) 0.0034(7) 0.0030(8)
C34 0.0236(9) 0.0251(9) 0.0134(8) 0.0030(7) -0.0020(7) 0.0010(7)
C35 0.0180(8) 0.0159(8) 0.0194(9) 0.0030(7) -0.0006(7) 0.0024(6)
C36 0.0140(7) 0.0127(7) 0.0142(8) -0.0011(6) 0.0002(6) 0.0005(6)
C41 0.0112(7) 0.0129(7) 0.0121(7) 0.0011(6) -0.0013(6) -0.0020(6)
C42 0.0131(7) 0.0120(7) 0.0115(7) 0.0004(6) 0.0010(6) -0.0009(6)
C43 0.0112(7) 0.0150(8) 0.0141(7) 0.0022(6) 0.0017(6) -0.0002(6)
C44 0.0144(8) 0.0199(8) 0.0148(8) -0.0004(6) -0.0019(6) -0.0049(6)
C45 0.0193(8) 0.0146(8) 0.0184(8) -0.0040(6) -0.0004(7) -0.0024(6)
C46 0.0158(8) 0.0126(8) 0.0181(8) -0.0006(6) 0.0002(6) 0.0002(6)
C47 0.0197(9) 0.0150(8) 0.0348(11) -0.0071(8) -0.0023(8) 0.0041(7)
C51 0.0137(8) 0.0167(8) 0.0188(8) 0.0007(7) 0.0016(6) 0.0015(6)
F1 0.0247(6) 0.0302(6) 0.0159(5) 0.0011(4) 0.0050(4) 0.0003(5)
F2 0.0263(6) 0.0204(6) 0.0302(6) -0.0029(5) 0.0048(5) -0.0083(5)
F3 0.0175(6) 0.0289(6) 0.0387(7) 0.0140(5) 0.0008(5) 0.0073(5)
S1 0.0147(2) 0.0163(2) 0.0135(2) 0.00067(15) -0.00006(15) -0.00062(15)
O3 0.0201(7) 0.0347(8) 0.0307(8) 0.0119(6) -0.0006(6) 0.0080(6)
O4 0.0324(8) 0.0235(7) 0.0224(7) -0.0007(6) -0.0036(6) -0.0119(6)
O5 0.0331(8) 0.0290(8) 0.0214(7) -0.0057(6) 0.0125(6) -0.0064(6)
C52 0.0300(10) 0.0203(9) 0.0193(9) 0.0017(7) -0.0012(7) -0.0002(8)
Cl1 0.0443(3) 0.0266(3) 0.0210(2) 0.00543(18) -0.0016(2) -0.0020(2)
Cl2 0.0286(3) 0.0333(3) 0.0355(3) -0.0006(2) 0.0005(2) 0.0031(2)
Cl3 0.0285(3) 0.0328(3) 0.0340(3) 0.0086(2) -0.0030(2) -0.0074(2)

loop_
_atom_type_symbol
_atom_type_description
_atom_type_scat_dispersion_real
_atom_type_scat_dispersion_imag
_atom_type_scat_source
C C 0.0033 0.0016 'International Tables Vol C Tables 4.2.6.8 and 6.1.1.4'
H H 0.0000 0.0000 'International Tables Vol C Tables 4.2.6.8 and 6.1.1.4'
N N 0.0061 0.0033 'International Tables Vol C Tables 4.2.6.8 and 6.1.1.4'
O O 0.0106 0.0060 'International Tables Vol C Tables 4.2.6.8 and 6.1.1.4'
F F 0.0171 0.0103 'International Tables Vol C Tables 4.2.6.8 and 6.1.1.4'
P P 0.1023 0.0942 'International Tables Vol C Tables 4.2.6.8 and 6.1.1.4'
S S 0.1246 0.1234 'International Tables Vol C Tables 4.2.6.8 and 6.1.1.4'
Cl Cl 0.1484 0.1585 'International Tables Vol C Tables 4.2.6.8 and 6.1.1.4'

loop_
_geom_angle_atom_site_label_1
_geom_angle_atom_site_label_2
_geom_angle_atom_site_label_3
_geom_angle
C7 P1 C1 102.93(8)
C7 P1 C11 112.75(8)
C1 P1 C11 109.02(8)
C7 P1 C21 110.66(8)
C1 P1 C21 109.70(8)
C11 P1 C21 111.42(8)
C8 N1 C6 123.45(14)
C8 N1 C41 117.87(14)
C6 N1 C41 116.84(13)
O1 N2 O2 123.31(15)
O1 N2 C43 118.55(14)
O2 N2 C43 118.14(15)
C6 C1 C2 120.26(15)
C6 C1 P1 122.04(13)
C2 C1 P1 117.65(12)
C3 C2 C1 121.44(16)
C2 C3 C4 118.39(16)
C5 C4 C3 121.38(16)
C4 C5 C6 120.71(16)
C1 C6 N1 122.90(15)
C1 C6 C5 117.80(15)
N1 C6 C5 119.30(15)
C8 C7 P1 123.10(13)
C7 C8 N1 125.41(15)
C7 C8 C31 118.05(15)
N1 C8 C31 116.53(14)
C12 C11 C16 120.15(16)
C12 C11 P1 124.43(13)
C16 C11 P1 115.24(13)
C13 C12 C11 119.28(16)
C14 C13 C12 120.30(17)
C15 C14 C13 120.43(17)
C14 C15 C16 119.89(17)
C15 C16 C11 119.92(16)
C22 C21 C26 119.98(16)
C22 C21 P1 122.76(13)
C26 C21 P1 117.06(13)
C23 C22 C21 119.43(17)
C22 C23 C24 120.50(17)
C25 C24 C23 120.18(17)
C24 C25 C26 119.82(17)
C25 C26 C21 120.08(16)
C32 C31 C36 119.75(16)
C32 C31 C8 119.06(15)
C36 C31 C8 121.18(15)
C33 C32 C31 119.98(17)
C34 C33 C32 120.28(17)
C35 C34 C33 119.78(17)
C34 C35 C36 120.54(17)
C35 C36 C31 119.63(16)
C42 C41 C46 122.74(15)
C42 C41 N1 119.22(15)
C46 C41 N1 118.03(15)
C43 C42 C41 116.82(15)
C42 C43 C44 123.00(16)
C42 C43 N2 118.50(15)
C44 C43 N2 118.50(15)
C45 C44 C43 118.14(16)
C44 C45 C46 121.65(16)
C41 C46 C45 117.59(16)
C41 C46 C47 121.30(16)
C45 C46 C47 121.12(16)
F3 C51 F1 107.64(15)
F3 C51 F2 107.54(15)
F1 C51 F2 107.08(14)
F3 C51 S1 111.74(12)
F1 C51 S1 111.51(12)
F2 C51 S1 111.11(12)
O4 S1 O3 114.93(10)
O4 S1 O5 115.22(9)
O3 S1 O5 114.98(10)
O4 S1 C51 103.51(8)
O3 S1 C51 102.87(9)
O5 S1 C51 102.84(9)
Cl1 C52 Cl3 110.69(11)
Cl1 C52 Cl2 108.35(11)
Cl3 C52 Cl2 109.61(11)

loop_
_geom_bond_atom_site_label_1
_geom_bond_atom_site_label_2
_geom_bond_distance
P1 C7 1.7359(17)
P1 C1 1.7697(17)
P1 C11 1.7965(17)
P1 C21 1.8001(17)
N1 C8 1.381(2)
N1 C6 1.408(2)
N1 C41 1.447(2)
N2 O1 1.229(2)
N2 O2 1.230(2)
N2 C43 1.465(2)
C1 C6 1.404(2)
C1 C2 1.406(2)
C2 C3 1.377(2)
C3 C4 1.397(2)
C4 C5 1.383(2)
C5 C6 1.412(2)
C7 C8 1.359(2)
C8 C31 1.497(2)
C11 C12 1.397(2)
C11 C16 1.399(2)
C12 C13 1.394(3)
C13 C14 1.388(3)
C14 C15 1.387(3)
C15 C16 1.388(3)
C21 C22 1.396(2)
C21 C26 1.400(2)
C22 C23 1.390(2)
C23 C24 1.391(3)
C24 C25 1.388(3)
C25 C26 1.390(2)
C31 C32 1.395(2)
C31 C36 1.399(2)
C32 C33 1.390(3)
C33 C34 1.389(3)
C34 C35 1.387(3)
C35 C36 1.390(2)
C41 C42 1.387(2)
C41 C46 1.396(2)
C42 C43 1.385(2)
C43 C44 1.389(2)
C44 C45 1.380(3)
C45 C46 1.397(2)
C46 C47 1.498(2)
C51 F3 1.331(2)
C51 F1 1.339(2)
C51 F2 1.341(2)
C51 S1 1.8330(19)
S1 O4 1.4390(14)
S1 O3 1.4424(14)
S1 O5 1.4442(14)
C52 Cl1 1.759(2)
C52 Cl3 1.766(2)
C52 Cl2 1.780(2)

loop_
_geom_hbond_atom_site_label_D
_geom_hbond_atom_site_label_H
_geom_hbond_atom_site_label_A
_geom_hbond_distance_DH
_geom_hbond_distance_HA
_geom_hbond_distance_DA
_geom_hbond_angle_DHA
_geom_hbond_site_symmetry_A
C25 H25 O1 0.95 2.57 3.310(2) 135.2 2_655
C2 H2 F1 0.95 2.52 3.271(2) 136.2 1_554
C3 H3 O4 0.95 2.56 3.309(2) 135.5 1_554
C13 H13 F1 0.95 2.53 3.357(2) 145.9 3_556
C42 H42 O5 0.95 2.49 3.321(2) 146.2 3_656
C44 H44 O3 0.95 2.30 3.222(2) 164.8 4_665
C52 H52 O3 1.00 2.39 3.316(3) 152.9 .
